data_2222255
loop_
_publ_author_name
'Hutchinson, Daniel J.'
'Hanton, Lyall R.'
'Moratti, Stephen C.'

_publ_section_title
;
 2-Methyl-4,6-bis(1-methylhydrazino)pyrimidine
;
_journal_coeditor_code BV2120
_journal_issue 7
_journal_name_full 'Acta Crystallographica Section E'
_journal_page_first o1546
_journal_paper_doi 10.1107/S1600536809021643
_journal_volume 65
_journal_year 2009
_chemical_formula_iupac 'C7 H14 N6'
_chemical_formula_moiety 'C7 H14 N6'
_chemical_formula_sum 'C7 H14 N6'
_chemical_formula_weight 182.24
_chemical_name_systematic
;
2-Methyl-4,6-bis(1-methylhydrazino)pyrimidine
;
_space_group_IT_number 14
_symmetry_cell_setting monoclinic
_symmetry_space_group_name_Hall '-P 2yn'
_symmetry_space_group_name_H-M 'P 1 21/n 1'
_atom_sites_solution_hydrogens geom
_atom_sites_solution_primary direct
_atom_sites_solution_secondary difmap
_cell_angle_alpha 90.000
_cell_angle_beta 109.233(3)
_cell_angle_gamma 90.000
_cell_formula_units_Z 4
_cell_length_a 9.2255(6)
_cell_length_b 8.5075(6)
_cell_length_c 12.2323(7)
_cell_measurement_reflns_used 6739
_cell_measurement_temperature 90(2)
_cell_measurement_theta_max 39.18
_cell_measurement_theta_min 2.42
_cell_volume 906.48(10)
_computing_cell_refinement 'APEX2 (Bruker, 2006) and SAINT (Bruker 2006)'
_computing_data_collection 'APEX2 (Bruker, 2006)'
_computing_data_reduction 'SAINT (Bruker 2006)'
_computing_molecular_graphics 'SHELXTL (Sheldrick, 2008) and Mercury (Bruno <i>et al.</i>,  2002)'
_computing_publication_material 'SHELXTL (Sheldrick, 2008) and enCIFer (Allen <i>et al.</i>,  2004)'
_computing_structure_refinement 'SHELXL97 (Sheldrick, 2008)'
_computing_structure_solution 'SIR97 (Altomare <i>et al.</i>,  1999)'
_diffrn_ambient_temperature 90(2)
_diffrn_measured_fraction_theta_full 0.999
_diffrn_measured_fraction_theta_max 0.999
_diffrn_measurement_device_type 'Bruker APEXII CCD area-detector'
_diffrn_measurement_method '\f and \w'
_diffrn_radiation_monochromator graphite
_diffrn_radiation_source 'fine-focus sealed tube'
_diffrn_radiation_type MoK\a
_diffrn_radiation_wavelength 0.71069
_diffrn_reflns_av_R_equivalents 0.0259
_diffrn_reflns_av_sigmaI/netI 0.0113
_diffrn_reflns_limit_h_max 11
_diffrn_reflns_limit_h_min -11
_diffrn_reflns_limit_k_max 10
_diffrn_reflns_limit_k_min -10
_diffrn_reflns_limit_l_max 14
_diffrn_reflns_limit_l_min -14
_diffrn_reflns_number 16072
_diffrn_reflns_theta_full 25.50
_diffrn_reflns_theta_max 25.50
_diffrn_reflns_theta_min 2.97
_diffrn_standards_number 0
_exptl_absorpt_coefficient_mu 0.091
_exptl_absorpt_correction_T_max 0.9801
_exptl_absorpt_correction_T_min 0.9051
_exptl_absorpt_correction_type multi-scan
_exptl_absorpt_process_details '(SADABS; Bruker, 2006)'
_exptl_crystal_colour colourless
_exptl_crystal_density_diffrn 1.335
_exptl_crystal_density_method 'not measured'
_exptl_crystal_description rhomb
_exptl_crystal_F_000 392
_exptl_crystal_size_max 0.40
_exptl_crystal_size_mid 0.32
_exptl_crystal_size_min 0.18
_refine_diff_density_max 0.201
_refine_diff_density_min -0.207
_refine_ls_extinction_method none
_refine_ls_goodness_of_fit_ref 1.037
_refine_ls_hydrogen_treatment mixed
_refine_ls_matrix_type full
_refine_ls_number_parameters 133
_refine_ls_number_reflns 1691
_refine_ls_number_restraints 0
_refine_ls_restrained_S_all 1.037
_refine_ls_R_factor_all 0.0356
_refine_ls_R_factor_gt 0.0348
_refine_ls_shift/su_max 0.000
_refine_ls_shift/su_mean 0.000
_refine_ls_structure_factor_coef Fsqd
_refine_ls_weighting_details 'calc w=1/[\s^2^(Fo^2^)+(0.0521P)^2^+0.3928P] where P=(Fo^2^+2Fc^2^)/3'
_refine_ls_weighting_scheme calc
_refine_ls_wR_factor_gt 0.0947
_refine_ls_wR_factor_ref 0.0957
_reflns_number_gt 1652
_reflns_number_total 1691
_reflns_threshold_expression I>2\s(I)
_cod_data_source_file bv2120.cif
_cod_data_source_block I
_cod_depositor_comments
;
The following automatic conversions were performed:
'_symmetry_cell_setting' value 'Monoclinic' changed to 'monoclinic'
according to '/home/saulius/struct/CIF-dictionaries/cif_core.dic'
dictionary named 'cif_core.dic' version 2.4.1 from 2010-06-29.

Automatic conversion script
Id: cif_fix_enum 1527 2010-12-29 10:47:43Z saulius 

The following automatic conversions were performed:

'_symmetry_cell_setting' value 'Monoclinic' changed to 'monoclinic'
according to /home/saulius/struct/CIF-dictionaries/cif_core.dic
dictionary named 'cif_core.dic' version 2.4.1 from 2010-06-29.

Automatic conversion script
Id: cif_fix_values 1715 2011-07-08 13:25:40Z adriana 
;
_cod_original_sg_symbol_H-M 'P 21/n'
_cod_database_code 2222255
_cod_database_fobs_code 2222255

loop_
_symmetry_equiv_pos_as_xyz
'x, y, z'
'-x+1/2, y+1/2, -z+1/2'
'-x, -y, -z'
'x-1/2, -y-1/2, z-1/2'

loop_
_atom_site_type_symbol
_atom_site_label
_atom_site_fract_x
_atom_site_fract_y
_atom_site_fract_z
_atom_site_U_iso_or_equiv
_atom_site_adp_type
_atom_site_calc_flag
_atom_site_refinement_flags
_atom_site_occupancy
_atom_site_disorder_assembly
_atom_site_disorder_group
C C1 0.73886(13) 0.17687(13) 0.47904(9) 0.0164(3) Uani d . 1 . .
C C2 0.93621(12) 0.07975(13) 0.63049(9) 0.0154(3) Uani d . 1 . .
C C3 1.04186(12) 0.15748(13) 0.59004(9) 0.0161(3) Uani d . 1 . .
H H3 1.1469 0.1510 0.6289 0.019 Uiso calc R 1 . .
C C4 0.98251(13) 0.24539(13) 0.48866(10) 0.0157(3) Uani d . 1 . .
C C5 0.56857(13) 0.18783(15) 0.41657(10) 0.0222(3) Uani d . 1 . .
H H5A 0.5198 0.0927 0.4284 0.033 Uiso calc R 1 . .
H H5B 0.5501 0.2024 0.3353 0.033 Uiso calc R 1 . .
H H5C 0.5273 0.2754 0.4462 0.033 Uiso calc R 1 . .
C C6 0.87526(13) -0.07473(15) 0.78187(10) 0.0208(3) Uani d . 1 . .
H H6A 0.8765 -0.0070 0.8449 0.031 Uiso calc R 1 . .
H H6B 0.9064 -0.1786 0.8108 0.031 Uiso calc R 1 . .
H H6C 0.7734 -0.0785 0.7268 0.031 Uiso calc R 1 . .
C C7 1.01177(14) 0.42150(15) 0.33820(11) 0.0233(3) Uani d . 1 . .
H H7A 0.9543 0.3559 0.2749 0.035 Uiso calc R 1 . .
H H7B 1.0940 0.4712 0.3194 0.035 Uiso calc R 1 . .
H H7C 0.9454 0.5004 0.3519 0.035 Uiso calc R 1 . .
N N1 0.78212(10) 0.08954(11) 0.57463(8) 0.0164(2) Uani d . 1 . .
N N2 0.82871(11) 0.25598(11) 0.43155(8) 0.0167(2) Uani d . 1 . .
N N3 0.98058(10) -0.01433(12) 0.72595(8) 0.0186(2) Uani d . 1 . .
N N4 1.13791(11) -0.04093(12) 0.78658(8) 0.0186(2) Uani d . 1 . .
H H4A 1.1891(17) 0.0522(19) 0.8151(13) 0.028 Uiso d . 1 . .
H H4B 1.1821(17) -0.0851(19) 0.7376(14) 0.028 Uiso d . 1 . .
N N5 1.07451(11) 0.32649(12) 0.44126(8) 0.0196(2) Uani d . 1 . .
N N6 1.23407(11) 0.29663(13) 0.47455(9) 0.0202(2) Uani d . 1 . .
H H61 1.2826(18) 0.3324(19) 0.5497(14) 0.030 Uiso d . 1 . .
H H62 1.2505(17) 0.187(2) 0.4720(13) 0.030 Uiso d . 1 . .

loop_
_atom_site_aniso_label
_atom_site_aniso_U_11
_atom_site_aniso_U_22
_atom_site_aniso_U_33
_atom_site_aniso_U_12
_atom_site_aniso_U_13
_atom_site_aniso_U_23
C1 0.0154(6) 0.0164(5) 0.0172(6) 0.0002(4) 0.0053(4) -0.0020(4)
C2 0.0170(5) 0.0143(5) 0.0147(5) 0.0007(4) 0.0048(4) -0.0043(4)
C3 0.0129(5) 0.0173(5) 0.0171(5) -0.0002(4) 0.0035(4) -0.0027(4)
C4 0.0156(5) 0.0142(5) 0.0175(5) -0.0010(4) 0.0059(4) -0.0041(4)
C5 0.0146(6) 0.0280(7) 0.0226(6) -0.0004(5) 0.0044(5) 0.0059(5)
C6 0.0194(6) 0.0255(6) 0.0187(6) 0.0002(5) 0.0078(5) 0.0020(5)
C7 0.0199(6) 0.0246(6) 0.0265(6) 0.0002(5) 0.0090(5) 0.0065(5)
N1 0.0142(5) 0.0180(5) 0.0171(5) 0.0004(4) 0.0052(4) -0.0008(4)
N2 0.0144(5) 0.0179(5) 0.0174(5) -0.0002(4) 0.0047(4) -0.0002(4)
N3 0.0135(5) 0.0244(5) 0.0172(5) 0.0009(4) 0.0040(4) 0.0036(4)
N4 0.0146(5) 0.0213(5) 0.0179(5) 0.0020(4) 0.0026(4) 0.0000(4)
N5 0.0121(5) 0.0238(5) 0.0228(5) -0.0001(4) 0.0056(4) 0.0035(4)
N6 0.0138(5) 0.0238(6) 0.0226(5) -0.0011(4) 0.0056(4) -0.0020(4)

loop_
_atom_type_symbol
_atom_type_description
_atom_type_scat_dispersion_real
_atom_type_scat_dispersion_imag
_atom_type_scat_source
C C 0.0033 0.0016 'International Tables Vol C Tables 4.2.6.8 and 6.1.1.4'
H H 0.0000 0.0000 'International Tables Vol C Tables 4.2.6.8 and 6.1.1.4'
N N 0.0061 0.0033 'International Tables Vol C Tables 4.2.6.8 and 6.1.1.4'

loop_
_geom_angle_atom_site_label_1
_geom_angle_atom_site_label_2
_geom_angle_atom_site_label_3
_geom_angle_site_symmetry_1
_geom_angle_site_symmetry_3
_geom_angle
_geom_angle_publ_flag
N1 C1 N2 . . 127.74(10) ?
N1 C1 C5 . . 116.17(10) ?
N2 C1 C5 . . 116.09(10) ?
N1 C2 N3 . . 115.80(10) ?
N1 C2 C3 . . 121.89(10) ?
N3 C2 C3 . . 122.28(10) ?
C4 C3 C2 . . 116.94(10) ?
C4 C3 H3 . . 121.5 ?
C2 C3 H3 . . 121.5 ?
N2 C4 N5 . . 115.97(10) ?
N2 C4 C3 . . 121.89(10) ?
N5 C4 C3 . . 122.15(10) ?
C1 C5 H5A . . 109.5 ?
C1 C5 H5B . . 109.5 ?
H5A C5 H5B . . 109.5 ?
C1 C5 H5C . . 109.5 ?
H5A C5 H5C . . 109.5 ?
H5B C5 H5C . . 109.5 ?
N3 C6 H6A . . 109.5 ?
N3 C6 H6B . . 109.5 ?
H6A C6 H6B . . 109.5 ?
N3 C6 H6C . . 109.5 ?
H6A C6 H6C . . 109.5 ?
H6B C6 H6C . . 109.5 ?
N5 C7 H7A . . 109.5 ?
N5 C7 H7B . . 109.5 ?
H7A C7 H7B . . 109.5 ?
N5 C7 H7C . . 109.5 ?
H7A C7 H7C . . 109.5 ?
H7B C7 H7C . . 109.5 ?
C1 N1 C2 . . 115.87(9) ?
C1 N2 C4 . . 115.66(10) ?
C2 N3 N4 . . 120.69(9) ?
C2 N3 C6 . . 123.50(10) ?
N4 N3 C6 . . 115.24(9) ?
N3 N4 H4A . . 111.5(9) ?
N3 N4 H4B . . 109.0(9) ?
H4A N4 H4B . . 108.5(13) ?
C4 N5 N6 . . 121.43(10) ?
C4 N5 C7 . . 121.78(10) ?
N6 N5 C7 . . 115.49(9) ?
N5 N6 H61 . . 110.0(10) ?
N5 N6 H62 . . 109.3(9) ?
H61 N6 H62 . . 108.9(13) ?

loop_
_geom_bond_atom_site_label_1
_geom_bond_atom_site_label_2
_geom_bond_site_symmetry_2
_geom_bond_distance
_geom_bond_publ_flag
C1 N1 . 1.3308(15) ?
C1 N2 . 1.3397(15) ?
C1 C5 . 1.5067(17) ?
C2 N1 . 1.3619(16) ?
C2 N3 . 1.3625(15) ?
C2 C3 . 1.3965(16) ?
C3 C4 . 1.3963(17) ?
C3 H3 . 0.9300 ?
C4 N2 . 1.3626(16) ?
C4 N5 . 1.3626(16) ?
C5 H5A . 0.9600 ?
C5 H5B . 0.9600 ?
C5 H5C . 0.9600 ?
C6 N3 . 1.4540(15) ?
C6 H6A . 0.9600 ?
C6 H6B . 0.9600 ?
C6 H6C . 0.9600 ?
C7 N5 . 1.4480(16) ?
C7 H7A . 0.9600 ?
C7 H7B . 0.9600 ?
C7 H7C . 0.9600 ?
N3 N4 . 1.4138(14) ?
N4 H4A . 0.930(16) ?
N4 H4B . 0.909(16) ?
N5 N6 . 1.4151(15) ?
N6 H61 . 0.932(16) ?
N6 H62 . 0.945(17) ?

loop_
_geom_hbond_atom_site_label_D
_geom_hbond_atom_site_label_H
_geom_hbond_atom_site_label_A
_geom_hbond_site_symmetry_A
_geom_hbond_distance_DH
_geom_hbond_distance_HA
_geom_hbond_distance_DA
_geom_hbond_angle_DHA
N6 H61 N4 2_756 0.932(16) 2.177(17) 3.0933(18) 167.5(14)
N4 H4B N2 3_756 0.909(16) 2.504(16) 3.3319(18) 151.6(12)
N6 H62 N1 3_756 0.945(17) 2.418(17) 3.334(2) 163.3(13)
N4 H4A N2 4_666 0.930(16) 2.268(16) 3.1722(18) 164.2(13)

loop_
_cod_related_entry_id
_cod_related_entry_database
_cod_related_entry_code
1 ChemSpider 24742569
